data_4343321
loop_
_publ_author_name
'Kim, Jalee'
'Shin, Bongki'
'Kim, Hyunjeong'
'Lee, Junhyung'
'Kang, Joongoo'
'Yanagisawa, Sachiko'
'Ogura, Takashi'
'Masuda, Hideki'
'Ozawa, Tomohiro'
'Cho, Jaeheung'

_publ_section_title
;
 Steric Effect on the Nucleophilic Reactivity of Nickel(III) Peroxo
 Complexes.
;
_journal_issue 13
_journal_name_full 'Inorganic chemistry'
_journal_page_first 6176
_journal_page_last 6183
_journal_paper_doi 10.1021/acs.inorgchem.5b00294
_journal_volume 54
_journal_year 2015
_chemical_formula_sum 'C22.5 H33 Cl2 N4 Ni O6'
_chemical_formula_weight 585.14
_chemical_name_common '[Ni(III)(TBDAP)(O2)](ClO4)'
_space_group_crystal_system monoclinic
_space_group_IT_number 15
_space_group_name_Hall '-C 2yc'
_space_group_name_H-M_alt 'C 1 2/c 1'
_symmetry_space_group_name_Hall '-C 2yc'
_symmetry_space_group_name_H-M 'C 1 2/c 1'
_atom_sites_solution_hydrogens geom
_atom_sites_solution_primary direct
_atom_sites_solution_secondary difmap
_cell_angle_alpha 90
_cell_angle_beta 105.7590(10)
_cell_angle_gamma 90
_cell_formula_units_Z 8
_cell_length_a 30.9602(6)
_cell_length_b 12.8498(2)
_cell_length_c 13.7307(2)
_cell_measurement_reflns_used 9872
_cell_measurement_temperature 100.(2)
_cell_measurement_theta_max 28.2021
_cell_measurement_theta_min 2.4346
_cell_volume 5257.20(15)
_computing_cell_refinement 'SAINT V8.27B (Bruker AXS Inc., 2012)'
_computing_data_reduction 'SAINT V8.27B (Bruker AXS Inc., 2012)'
_computing_structure_refinement 'SHELXL-97 (Sheldrick, 2008)'
_computing_structure_solution 'SHELXS-97 (Sheldrick, 2008)'
_diffrn_ambient_temperature 100.(2)
_diffrn_detector_area_resol_mean 8.3333
_diffrn_measured_fraction_theta_full 1.000
_diffrn_measured_fraction_theta_max 1.000
_diffrn_radiation_wavelength 0.71073
_diffrn_reflns_av_R_equivalents 0.0360
_diffrn_reflns_av_sigmaI/netI 0.0258
_diffrn_reflns_limit_h_max 41
_diffrn_reflns_limit_h_min -41
_diffrn_reflns_limit_k_max 17
_diffrn_reflns_limit_k_min -17
_diffrn_reflns_limit_l_max 17
_diffrn_reflns_limit_l_min -18
_diffrn_reflns_number 46826
_diffrn_reflns_theta_full 28.29
_diffrn_reflns_theta_max 28.29
_diffrn_reflns_theta_min 1.37
_exptl_absorpt_coefficient_mu 0.986
_exptl_absorpt_correction_T_max 0.88
_exptl_absorpt_correction_T_min 0.80
_exptl_absorpt_correction_type multi-scan
_exptl_absorpt_process_details 'SADABS V2012/1 (Bruker AXS Inc.)'
_exptl_crystal_colour purple
_exptl_crystal_density_diffrn 1.479
_exptl_crystal_density_method 'not measured'
_exptl_crystal_description block
_exptl_crystal_F_000 2448
_exptl_crystal_size_max 0.290
_exptl_crystal_size_mid 0.190
_exptl_crystal_size_min 0.130
_refine_diff_density_max 0.708
_refine_diff_density_min -0.866
_refine_ls_extinction_method none
_refine_ls_goodness_of_fit_ref 1.040
_refine_ls_hydrogen_treatment constr
_refine_ls_matrix_type full
_refine_ls_number_parameters 327
_refine_ls_number_reflns 6538
_refine_ls_number_restraints 0
_refine_ls_restrained_S_all 1.040
_refine_ls_R_factor_all 0.0464
_refine_ls_R_factor_gt 0.0341
_refine_ls_shift/su_max 0.001
_refine_ls_shift/su_mean 0.000
_refine_ls_structure_factor_coef Fsqd
_refine_ls_weighting_details 'calc w=1/[\s^2^(Fo^2^)+(0.0376P)^2^+10.3179P] where P=(Fo^2^+2Fc^2^)/3'
_refine_ls_weighting_scheme calc
_refine_ls_wR_factor_gt 0.0820
_refine_ls_wR_factor_ref 0.0874
_reflns_number_gt 5405
_reflns_number_total 6538
_reflns_threshold_expression >2sigma(I)
_cod_data_source_file ic5b00294_si_002.cif
_cod_data_source_block I
_cod_depositor_comments 'Adding full bibliography for 4343319--4343321.cif.'
_cod_original_formula_sum 'C22.50 H33 Cl2 N4 Ni O6'
_cod_database_code 4343321

loop_
_space_group_symop_operation_xyz
'x, y, z'
'-x, y, -z+1/2'
'x+1/2, y+1/2, z'
'-x+1/2, y+1/2, -z+1/2'
'-x, -y, -z'
'x, -y, z-1/2'
'-x+1/2, -y+1/2, -z'
'x+1/2, -y+1/2, z-1/2'

loop_
_atom_site_type_symbol
_atom_site_label
_atom_site_fract_x
_atom_site_fract_y
_atom_site_fract_z
_atom_site_U_iso_or_equiv
_atom_site_adp_type
_atom_site_calc_flag
_atom_site_refinement_flags
_atom_site_occupancy
Ni Ni1 0.105278(8) 0.18605(18) 0.091502(17) 0.01431(7) Uani d . 1
Cl Cl1 0.215174(14) 0.67001(3) 0.21071(3) 0.01507(10) Uani d . 1
N N3 0.14103(5) 0.23434(12) 0.22053(11) 0.0146(3) Uani d . 1
N N4 0.11627(5) 0.03484(12) 0.18323(11) 0.0146(3) Uani d . 1
N N1 0.15602(5) 0.13525(12) 0.05074(11) 0.0151(3) Uani d . 1
N N2 0.12887(5) 0.33445(13) 0.03646(12) 0.0182(3) Uani d . 1
O O1 0.05304(5) 0.15855(12) -0.00987(11) 0.0251(3) Uani d . 1
O O2 0.04418(5) 0.21238(12) 0.07136(12) 0.0256(3) Uani d . 1
O O4 0.25164(5) 0.70602(12) 0.29287(11) 0.0284(3) Uani d . 1
O O3 0.18045(5) 0.62679(13) 0.24987(13) 0.0326(4) Uani d . 1
O O5 0.19736(6) 0.75561(12) 0.14450(11) 0.0300(3) Uani d . 1
O O6 0.23168(5) 0.59125(12) 0.15514(12) 0.0287(3) Uani d . 1
Cl Cl2 0.04576(2) 0.30527(8) 0.31455(7) 0.0626(2) Uani d . 1
C C12 0.16400(6) 0.32328(14) 0.22465(14) 0.0154(3) Uani d . 1
C C16 0.14338(6) 0.17813(14) 0.30449(14) 0.0153(3) Uani d . 1
C C14 0.18931(7) 0.30937(15) 0.40426(15) 0.0203(4) Uani d . 1
H H14 0.2052 0.3365 0.4683 0.024 Uiso calc R 1
C C2 0.20987(6) 0.00396(16) 0.05432(15) 0.0210(4) Uani d . 1
H H2 0.2231 -0.0609 0.0792 0.025 Uiso calc R 1
C C19 0.03569(6) -0.01931(16) 0.14862(16) 0.0225(4) Uani d . 1
H H19A 0.034 -0.0031 0.2173 0.034 Uiso calc R 1
H H19B 0.0143 -0.0747 0.12 0.034 Uiso calc R 1
H H19C 0.0284 0.043 0.1062 0.034 Uiso calc R 1
C C15 0.16768(6) 0.21397(15) 0.39790(14) 0.0184(4) Uani d . 1
H H15 0.1696 0.174 0.4571 0.022 Uiso calc R 1
C C5 0.17069(7) 0.19157(16) -0.01647(14) 0.0193(4) Uani d . 1
C C4 0.20564(7) 0.15426(17) -0.05240(15) 0.0241(4) Uani d . 1
H H4 0.2165 0.1937 -0.0992 0.029 Uiso calc R 1
C C22 0.16262(6) 0.00388(15) 0.18008(14) 0.0166(4) Uani d . 1
H H22A 0.1644 -0.073 0.1792 0.02 Uiso calc R 1
H H22B 0.1844 0.0287 0.2426 0.02 Uiso calc R 1
C C13 0.18769(6) 0.36498(15) 0.31652(15) 0.0188(4) Uani d . 1
H H13 0.2025 0.4301 0.3196 0.023 Uiso calc R 1
C C1 0.17584(6) 0.04626(15) 0.08994(14) 0.0162(4) Uani d . 1
C C17 0.11838(6) 0.07567(15) 0.28607(14) 0.0173(4) Uani d . 1
H H17A 0.1338 0.0245 0.3378 0.021 Uiso calc R 1
H H17B 0.0876 0.0857 0.2924 0.021 Uiso calc R 1
C C3 0.22428(7) 0.05848(17) -0.01861(16) 0.0252(4) Uani d . 1
H H3 0.247 0.0299 -0.0453 0.03 Uiso calc R 1
C C6 0.14733(7) 0.29431(16) -0.04590(15) 0.0225(4) Uani d . 1
H H6A 0.1688 0.3454 -0.0598 0.027 Uiso calc R 1
H H6B 0.1226 0.2855 -0.1085 0.027 Uiso calc R 1
C C21 0.08384(7) -0.09092(16) 0.04617(15) 0.0233(4) Uani d . 1
H H21A 0.0776 -0.0314 -0.0001 0.035 Uiso calc R 1
H H21B 0.0609 -0.1445 0.0221 0.035 Uiso calc R 1
H H21C 0.1134 -0.1196 0.0487 0.035 Uiso calc R 1
C C18 0.08315(6) -0.05539(15) 0.15234(15) 0.0180(4) Uani d . 1
C C20 0.09524(7) -0.14745(16) 0.22658(17) 0.0248(4) Uani d . 1
H H20A 0.1257 -0.1712 0.2305 0.037 Uiso calc R 1
H H20B 0.074 -0.2046 0.2027 0.037 Uiso calc R 1
H H20C 0.0936 -0.1252 0.2938 0.037 Uiso calc R 1
C C11 0.16704(6) 0.36590(15) 0.12469(14) 0.0172(4) Uani d . 1
H H11A 0.1681 0.4428 0.1288 0.021 Uiso calc R 1
H H11B 0.1955 0.3419 0.1124 0.021 Uiso calc R 1
C C9 0.12037(8) 0.51624(18) -0.0364(2) 0.0371(6) Uani d . 1
H H9A 0.0999 0.5757 -0.0534 0.056 Uiso calc R 1
H H9B 0.1291 0.4942 -0.0968 0.056 Uiso calc R 1
H H9C 0.1472 0.5364 0.0167 0.056 Uiso calc R 1
C C10 0.08001(8) 0.46102(18) 0.0912(2) 0.0353(5) Uani d . 1
H H10A 0.0662 0.402 0.1166 0.053 Uiso calc R 1
H H10B 0.0577 0.5165 0.0694 0.053 Uiso calc R 1
H H10C 0.1053 0.4872 0.1451 0.053 Uiso calc R 1
C C7 0.09673(7) 0.42581(16) 0.00145(17) 0.0275(5) Uani d . 1
C C8 0.05620(8) 0.39179(19) -0.0850(2) 0.0380(6) Uani d . 1
H H8A 0.0429 0.3291 -0.0647 0.057 Uiso calc R 1
H H8B 0.0661 0.3769 -0.1456 0.057 Uiso calc R 1
H H8C 0.0338 0.4477 -0.0997 0.057 Uiso calc R 1
C C23 0 0.2314(2) 0.25 0.0300(7) Uani d S 1
H H23A -0.0093 0.1859 0.299 0.036 Uiso calc PR 0.5
H H23B 0.0093 0.1859 0.201 0.036 Uiso calc PR 0.5

loop_
_atom_site_aniso_label
_atom_site_aniso_U_11
_atom_site_aniso_U_22
_atom_site_aniso_U_33
_atom_site_aniso_U_12
_atom_site_aniso_U_13
_atom_site_aniso_U_23
Ni1 0.01259(12) 0.01784(12) 0.01206(12) -0.00187(9) 0.00261(9) -0.00036(9)
Cl1 0.0179(2) 0.0157(2) 0.0121(2) 0.00119(15) 0.00497(16) -0.00053(15)
N3 0.0134(7) 0.0186(8) 0.0127(7) -0.0010(6) 0.0051(6) -0.0010(6)
N4 0.0140(7) 0.0175(7) 0.0134(7) -0.0028(6) 0.0058(6) -0.0012(6)
N1 0.0151(7) 0.0197(8) 0.0110(7) -0.0039(6) 0.0044(6) -0.0024(6)
N2 0.0177(8) 0.0209(8) 0.0143(8) -0.0018(6) 0.0015(6) 0.0030(6)
O1 0.0187(7) 0.0292(8) 0.0229(8) -0.0044(6) -0.0020(6) -0.0023(6)
O2 0.0152(7) 0.0290(8) 0.0319(8) 0.0003(6) 0.0052(6) -0.0001(6)
O4 0.0257(8) 0.0351(8) 0.0199(8) -0.0025(6) -0.0016(6) -0.0079(6)
O3 0.0296(8) 0.0366(9) 0.0386(10) -0.0054(7) 0.0208(7) 0.0027(7)
O5 0.0400(9) 0.0268(8) 0.0220(8) 0.0117(7) 0.0065(7) 0.0089(6)
O6 0.0358(9) 0.0248(7) 0.0279(8) 0.0065(6) 0.0129(7) -0.0083(6)
Cl2 0.0339(4) 0.0909(6) 0.0611(5) -0.0188(4) 0.0097(3) -0.0312(4)
C12 0.0151(8) 0.0167(8) 0.0154(9) 0.0006(7) 0.0056(7) -0.0005(7)
C16 0.0148(8) 0.0183(9) 0.0146(9) 0.0002(7) 0.0070(7) 0.0002(7)
C14 0.0216(9) 0.0246(10) 0.0137(9) -0.0003(8) 0.0033(7) -0.0053(7)
C2 0.0174(9) 0.0254(10) 0.0201(10) -0.0017(7) 0.0048(8) -0.0064(8)
C19 0.0176(9) 0.0247(10) 0.0263(11) -0.0056(8) 0.0080(8) -0.0022(8)
C15 0.0204(9) 0.0234(9) 0.0122(9) -0.0004(7) 0.0062(7) -0.0012(7)
C5 0.0212(9) 0.0257(10) 0.0105(8) -0.0076(8) 0.0036(7) -0.0027(7)
C4 0.0248(10) 0.0356(11) 0.0151(9) -0.0100(9) 0.0109(8) -0.0052(8)
C22 0.0146(9) 0.0202(9) 0.0150(9) -0.0002(7) 0.0042(7) 0.0007(7)
C13 0.0198(9) 0.0171(9) 0.0196(10) -0.0025(7) 0.0051(8) -0.0032(7)
C1 0.0143(8) 0.0209(9) 0.0134(9) -0.0039(7) 0.0037(7) -0.0036(7)
C17 0.0204(9) 0.0208(9) 0.0123(9) -0.0035(7) 0.0071(7) -0.0006(7)
C3 0.0199(10) 0.0368(12) 0.0227(10) -0.0052(8) 0.0123(8) -0.0107(9)
C6 0.0287(11) 0.0258(10) 0.0128(9) -0.0059(8) 0.0052(8) 0.0022(8)
C21 0.0250(10) 0.0251(10) 0.0197(10) -0.0063(8) 0.0059(8) -0.0067(8)
C18 0.0181(9) 0.0174(9) 0.0187(9) -0.0053(7) 0.0051(7) -0.0015(7)
C20 0.0261(10) 0.0210(10) 0.0277(11) -0.0051(8) 0.0077(9) 0.0035(8)
C11 0.0170(9) 0.0184(9) 0.0157(9) -0.0030(7) 0.0035(7) 0.0008(7)
C9 0.0365(13) 0.0270(11) 0.0400(14) -0.0039(10) -0.0028(11) 0.0161(10)
C10 0.0311(12) 0.0252(11) 0.0483(15) 0.0082(9) 0.0088(11) 0.0037(10)
C7 0.0250(10) 0.0214(10) 0.0315(12) 0.0013(8) 0.0001(9) 0.0095(9)
C8 0.0292(12) 0.0331(12) 0.0406(14) 0.0000(10) -0.0095(10) 0.0144(11)
C23 0.0291(16) 0.0254(15) 0.0360(18) 0 0.0097(14) 0

loop_
_atom_type_symbol
_atom_type_description
_atom_type_scat_dispersion_real
_atom_type_scat_dispersion_imag
_atom_type_scat_source
C C 0.0033 0.0016 'International Tables Vol C Tables 4.2.6.8 and 6.1.1.4'
H H 0.0000 0.0000 'International Tables Vol C Tables 4.2.6.8 and 6.1.1.4'
N N 0.0061 0.0033 'International Tables Vol C Tables 4.2.6.8 and 6.1.1.4'
O O 0.0106 0.0060 'International Tables Vol C Tables 4.2.6.8 and 6.1.1.4'
Cl Cl 0.1484 0.1585 'International Tables Vol C Tables 4.2.6.8 and 6.1.1.4'
Ni Ni 0.3393 1.1124 'International Tables Vol C Tables 4.2.6.8 and 6.1.1.4'

loop_
_geom_angle_atom_site_label_1
_geom_angle_atom_site_label_2
_geom_angle_atom_site_label_3
_geom_angle_site_symmetry_3
_geom_angle
O1 Ni1 O2 . 44.19(7)
O1 Ni1 N3 . 156.78(7)
O2 Ni1 N3 . 112.66(7)
O1 Ni1 N1 . 109.36(7)
O2 Ni1 N1 . 153.51(7)
N3 Ni1 N1 . 93.82(6)
O1 Ni1 N2 . 101.88(6)
O2 Ni1 N2 . 101.86(6)
N3 Ni1 N2 . 82.96(6)
N1 Ni1 N2 . 79.85(6)
O1 Ni1 N4 . 102.69(6)
O2 Ni1 N4 . 103.21(6)
N3 Ni1 N4 . 78.71(6)
N1 Ni1 N4 . 81.99(6)
N2 Ni1 N4 . 153.17(6)
O3 Cl1 O5 . 109.54(10)
O3 Cl1 O4 . 109.76(10)
O5 Cl1 O4 . 109.53(10)
O3 Cl1 O6 . 109.58(10)
O5 Cl1 O6 . 109.42(9)
O4 Cl1 O6 . 108.99(9)
C12 N3 C16 . 121.16(16)
C12 N3 Ni1 . 118.78(12)
C16 N3 Ni1 . 120.05(13)
C17 N4 C22 . 108.92(14)
C17 N4 C18 . 112.52(14)
C22 N4 C18 . 111.42(14)
C17 N4 Ni1 . 100.61(11)
C22 N4 Ni1 . 102.09(10)
C18 N4 Ni1 . 120.15(11)
C1 N1 C5 . 122.12(16)
C1 N1 Ni1 . 119.67(12)
C5 N1 Ni1 . 118.21(13)
C6 N2 C11 . 109.01(15)
C6 N2 C7 . 112.20(16)
C11 N2 C7 . 110.47(15)
C6 N2 Ni1 . 100.85(11)
C11 N2 Ni1 . 102.35(11)
C7 N2 Ni1 . 120.95(12)
O2 O1 Ni1 . 68.21(8)
O1 O2 Ni1 . 67.60(8)
N3 C12 C13 . 120.86(17)
N3 C12 C11 . 115.87(16)
C13 C12 C11 . 122.82(17)
N3 C16 C15 . 120.45(17)
N3 C16 C17 . 114.68(16)
C15 C16 C17 . 124.86(17)
C15 C14 C13 . 119.75(18)
C1 C2 C3 . 118.64(19)
C16 C15 C14 . 119.07(18)
N1 C5 C4 . 119.88(19)
N1 C5 C6 . 115.36(17)
C4 C5 C6 . 124.75(18)
C3 C4 C5 . 118.77(19)
N4 C22 C1 . 113.76(15)
C12 C13 C14 . 118.47(18)
N1 C1 C2 . 120.11(17)
N1 C1 C22 . 116.20(16)
C2 C1 C22 . 123.34(18)
N4 C17 C16 . 110.69(14)
C4 C3 C2 . 120.18(19)
N2 C6 C5 . 110.78(15)
C19 C18 N4 . 110.21(15)
C19 C18 C21 . 108.67(16)
N4 C18 C21 . 107.94(15)
C19 C18 C20 . 108.29(16)
N4 C18 C20 . 112.00(15)
C21 C18 C20 . 109.69(16)
N2 C11 C12 . 114.08(15)
C10 C7 N2 . 107.93(17)
C10 C7 C9 . 110.2(2)
N2 C7 C9 . 110.95(18)
C10 C7 C8 . 108.8(2)
N2 C7 C8 . 110.44(18)
C9 C7 C8 . 108.51(19)
Cl2 C23 Cl2 2 113.66(19)

loop_
_geom_bond_atom_site_label_1
_geom_bond_atom_site_label_2
_geom_bond_site_symmetry_2
_geom_bond_distance
Ni1 O1 . 1.8589(14)
Ni1 O2 . 1.8670(14)
Ni1 N3 . 1.9193(15)
Ni1 N1 . 1.9195(15)
Ni1 N2 . 2.2453(16)
Ni1 N4 . 2.2901(15)
Cl1 O3 . 1.4378(15)
Cl1 O5 . 1.4381(15)
Cl1 O4 . 1.4386(15)
Cl1 O6 . 1.4420(14)
N3 C12 . 1.339(2)
N3 C16 . 1.346(2)
N4 C17 . 1.491(2)
N4 C22 . 1.501(2)
N4 C18 . 1.530(2)
N1 C1 . 1.340(2)
N1 C5 . 1.345(2)
N2 C6 . 1.491(3)
N2 C11 . 1.500(2)
N2 C7 . 1.530(3)
O1 O2 . 1.401(2)
Cl2 C23 . 1.7355(19)
C12 C13 . 1.383(3)
C12 C11 . 1.504(3)
C16 C15 . 1.378(3)
C16 C17 . 1.513(3)
C14 C15 . 1.388(3)
C14 C13 . 1.390(3)
C2 C1 . 1.387(3)
C2 C3 . 1.391(3)
C19 C18 . 1.528(3)
C5 C4 . 1.391(3)
C5 C6 . 1.507(3)
C4 C3 . 1.385(3)
C22 C1 . 1.507(3)
C21 C18 . 1.533(3)
C18 C20 . 1.540(3)
C9 C7 . 1.537(3)
C10 C7 . 1.529(3)
C7 C8 . 1.538(3)
C23 Cl2 2 1.7356(19)
